data_4069308
loop_
_publ_author_name
'Evans, William J.'
'Walensky, Justin R.'
'Ziller, Joseph W.'
'Rheingold, Arnold L.'

_publ_section_title
;
 Insertion of Carbodiimides and Organic Azides into Actinide&#x2212;Carbon
 Bonds
;
_journal_issue 12
_journal_name_full Organometallics
_journal_page_first 3350
_journal_paper_doi 10.1021/om900135e
_journal_volume 28
_journal_year 2009
_chemical_formula_sum 'C29 H50 N2 U'
_chemical_formula_weight 664.74
_chemical_name_systematic
; 
 ? 
;
_space_group_IT_number 61
_symmetry_cell_setting orthorhombic
_symmetry_space_group_name_Hall '-P 2ac 2ab'
_symmetry_space_group_name_H-M 'P b c a'
_atom_sites_solution_hydrogens geom
_atom_sites_solution_primary direct
_atom_sites_solution_secondary difmap
_audit_creation_method SHELXTL
_cell_angle_alpha 90.00
_cell_angle_beta 90.00
_cell_angle_gamma 90.00
_cell_formula_units_Z 8
_cell_length_a 16.5291(12)
_cell_length_b 18.1347(14)
_cell_length_c 18.3817(14)
_cell_measurement_reflns_used 9814
_cell_measurement_temperature 143(2)
_cell_measurement_theta_max 30.58
_cell_measurement_theta_min 4.02
_cell_volume 5509.9(7)
_computing_cell_refinement 'Bruker SMART APEX2/SAINT'
_computing_data_collection 'Bruker SMART APEX2'
_computing_data_reduction 'Bruker SAINT'
_computing_molecular_graphics 'Bruker SHELXTL'
_computing_publication_material 'Bruker SHELXTL'
_computing_structure_refinement 'Bruker SHELXTL'
_computing_structure_solution 'Bruker SHELXTL'
_diffrn_ambient_temperature 143(2)
_diffrn_measured_fraction_theta_full 0.998
_diffrn_measured_fraction_theta_max 0.998
_diffrn_measurement_device_type 'Bruker SMART APEX II CCD'
_diffrn_measurement_method 'phi and omega'
_diffrn_radiation_monochromator graphite
_diffrn_radiation_source 'fine-focus sealed tube'
_diffrn_radiation_type MoK\a
_diffrn_radiation_wavelength 0.71073
_diffrn_reflns_av_R_equivalents 0.0366
_diffrn_reflns_av_sigmaI/netI 0.0190
_diffrn_reflns_limit_h_max 22
_diffrn_reflns_limit_h_min -22
_diffrn_reflns_limit_k_max 24
_diffrn_reflns_limit_k_min -24
_diffrn_reflns_limit_l_max 25
_diffrn_reflns_limit_l_min -25
_diffrn_reflns_number 67268
_diffrn_reflns_theta_full 29.13
_diffrn_reflns_theta_max 29.13
_diffrn_reflns_theta_min 4.01
_diffrn_standards_decay_% '< 1.0'
_exptl_absorpt_coefficient_mu 5.910
_exptl_absorpt_correction_T_max 0.3844
_exptl_absorpt_correction_T_min 0.3564
_exptl_absorpt_correction_type multi-scan
_exptl_absorpt_process_details 'Bruker SADABS'
_exptl_crystal_colour orange
_exptl_crystal_density_diffrn 1.603
_exptl_crystal_density_meas 0
_exptl_crystal_density_method 'not measured'
_exptl_crystal_description cube
_exptl_crystal_F_000 2640
_exptl_crystal_size_max 0.22
_exptl_crystal_size_mid 0.21
_exptl_crystal_size_min 0.20
_refine_diff_density_max 2.267
_refine_diff_density_min -0.830
_refine_diff_density_rms 0.119
_refine_ls_extinction_method none
_refine_ls_goodness_of_fit_ref 1.051
_refine_ls_hydrogen_treatment constr
_refine_ls_matrix_type full
_refine_ls_number_parameters 305
_refine_ls_number_reflns 7396
_refine_ls_number_restraints 0
_refine_ls_restrained_S_all 1.051
_refine_ls_R_factor_all 0.0336
_refine_ls_R_factor_gt 0.0233
_refine_ls_shift/su_max 0.003
_refine_ls_shift/su_mean 0.000
_refine_ls_structure_factor_coef Fsqd
_refine_ls_weighting_details 'calc w=1/[\s^2^(Fo^2^)+(0.0325P)^2^+7.7970P] where P=(Fo^2^+2Fc^2^)/3'
_refine_ls_weighting_scheme calc
_refine_ls_wR_factor_gt 0.0560
_refine_ls_wR_factor_ref 0.0617
_reflns_number_gt 5984
_reflns_number_total 7396
_reflns_threshold_expression >2sigma(I)
_cod_data_source_file om900135e_si_002.cif
_cod_data_source_block jrw23
_cod_depositor_comments
;
The following automatic conversions were performed:

'_symmetry_cell_setting' value 'Orthorhombic' changed to
'orthorhombic' according to
/home/saulius/struct/CIF-dictionaries/cif_core.dic dictionary named
'cif_core.dic' version 2.4.2 from 2011-04-26.

Automatic conversion script
Id: cif_fix_values 1715 2011-07-08 13:25:40Z adriana 
;
_cod_original_sg_symbol_H-M Pbca
_cod_database_code 4069308

loop_
_symmetry_equiv_pos_as_xyz
'x, y, z'
'-x+1/2, -y, z+1/2'
'-x, y+1/2, -z+1/2'
'x+1/2, -y+1/2, -z'
'-x, -y, -z'
'x-1/2, y, -z-1/2'
'x, -y-1/2, z-1/2'
'-x-1/2, y-1/2, z'

loop_
_atom_site_label
_atom_site_type_symbol
_atom_site_fract_x
_atom_site_fract_y
_atom_site_fract_z
_atom_site_U_iso_or_equiv
_atom_site_adp_type
_atom_site_occupancy
_atom_site_symmetry_multiplicity
_atom_site_calc_flag
_atom_site_refinement_flags
U1 U 0.364754(5) 0.166401(5) 0.657025(5) 0.01166(4) Uani 1 1 d .
N1 N 0.29604(14) 0.07517(13) 0.73455(13) 0.0171(5) Uani 1 1 d .
N2 N 0.23995(14) 0.10044(13) 0.62580(13) 0.0167(5) Uani 1 1 d .
C1 C 0.50707(16) 0.08740(15) 0.63039(15) 0.0168(5) Uani 1 1 d .
C2 C 0.51524(17) 0.15463(15) 0.59173(15) 0.0175(5) Uani 1 1 d .
C3 C 0.46023(17) 0.15318(16) 0.53209(16) 0.0196(6) Uani 1 1 d .
C4 C 0.41775(17) 0.08535(16) 0.53505(15) 0.0193(6) Uani 1 1 d .
C5 C 0.44604(17) 0.04484(15) 0.59587(16) 0.0179(5) Uani 1 1 d .
C6 C 0.56511(18) 0.06041(17) 0.68807(16) 0.0224(6) Uani 1 1 d .
H6A H 0.5362 0.0286 0.7225 0.034 Uiso 1 1 calc R
H6B H 0.5879 0.1027 0.7141 0.034 Uiso 1 1 calc R
H6C H 0.6088 0.0324 0.6650 0.034 Uiso 1 1 calc R
C7 C 0.58020(19) 0.21100(17) 0.60647(18) 0.0258(6) Uani 1 1 d .
H7A H 0.5730 0.2313 0.6554 0.039 Uiso 1 1 calc R
H7B H 0.5764 0.2508 0.5706 0.039 Uiso 1 1 calc R
H7C H 0.6335 0.1875 0.6029 0.039 Uiso 1 1 calc R
C8 C 0.4580(2) 0.20634(18) 0.46925(17) 0.0294(7) Uani 1 1 d .
H8A H 0.4761 0.1813 0.4249 0.044 Uiso 1 1 calc R
H8B H 0.4938 0.2481 0.4795 0.044 Uiso 1 1 calc R
H8C H 0.4025 0.2242 0.4624 0.044 Uiso 1 1 calc R
C9 C 0.36939(19) 0.0513(2) 0.47475(19) 0.0303(7) Uani 1 1 d .
H9A H 0.4017 0.0131 0.4507 0.045 Uiso 1 1 calc R
H9B H 0.3547 0.0893 0.4393 0.045 Uiso 1 1 calc R
H9C H 0.3201 0.0291 0.4948 0.045 Uiso 1 1 calc R
C10 C 0.42499(19) -0.03474(16) 0.60965(19) 0.0252(6) Uani 1 1 d .
H10A H 0.3662 -0.0398 0.6145 0.038 Uiso 1 1 calc R
H10B H 0.4512 -0.0513 0.6546 0.038 Uiso 1 1 calc R
H10C H 0.4439 -0.0649 0.5688 0.038 Uiso 1 1 calc R
C11 C 0.30496(17) 0.28863(15) 0.73029(15) 0.0164(5) Uani 1 1 d .
C12 C 0.38157(18) 0.31289(15) 0.70455(17) 0.0188(6) Uani 1 1 d .
C13 C 0.37691(17) 0.31983(15) 0.62791(17) 0.0185(6) Uani 1 1 d .
C14 C 0.29700(18) 0.30052(15) 0.60636(15) 0.0179(5) Uani 1 1 d .
C15 C 0.25281(17) 0.28100(15) 0.66956(15) 0.0158(5) Uani 1 1 d .
C16 C 0.2792(2) 0.28275(18) 0.80861(16) 0.0246(6) Uani 1 1 d .
H16A H 0.2479 0.3266 0.8221 0.037 Uiso 1 1 calc R
H16B H 0.3272 0.2792 0.8397 0.037 Uiso 1 1 calc R
H16C H 0.2457 0.2386 0.8151 0.037 Uiso 1 1 calc R
C17 C 0.45051(19) 0.34214(16) 0.7503(2) 0.0262(7) Uani 1 1 d .
H17A H 0.5020 0.3321 0.7259 0.039 Uiso 1 1 calc R
H17B H 0.4500 0.3178 0.7980 0.039 Uiso 1 1 calc R
H17C H 0.4441 0.3955 0.7569 0.039 Uiso 1 1 calc R
C18 C 0.4377(2) 0.36002(17) 0.58144(19) 0.0268(7) Uani 1 1 d .
H18A H 0.4319 0.4133 0.5888 0.040 Uiso 1 1 calc R
H18B H 0.4282 0.3482 0.5301 0.040 Uiso 1 1 calc R
H18C H 0.4925 0.3447 0.5951 0.040 Uiso 1 1 calc R
C19 C 0.2625(2) 0.31798(17) 0.53215(17) 0.0270(7) Uani 1 1 d .
H19A H 0.2038 0.3109 0.5329 0.041 Uiso 1 1 calc R
H19B H 0.2867 0.2851 0.4958 0.041 Uiso 1 1 calc R
H19C H 0.2748 0.3693 0.5196 0.041 Uiso 1 1 calc R
C20 C 0.16369(18) 0.26526(18) 0.67557(18) 0.0242(6) Uani 1 1 d .
H20A H 0.1397 0.2643 0.6268 0.036 Uiso 1 1 calc R
H20B H 0.1377 0.3039 0.7046 0.036 Uiso 1 1 calc R
H20C H 0.1557 0.2174 0.6992 0.036 Uiso 1 1 calc R
C21 C 0.24755(17) 0.05237(15) 0.68106(16) 0.0174(5) Uani 1 1 d .
C22 C 0.20865(19) -0.02306(16) 0.68080(18) 0.0230(6) Uani 1 1 d .
H22A H 0.2466 -0.0593 0.7009 0.035 Uiso 1 1 calc R
H22B H 0.1947 -0.0368 0.6308 0.035 Uiso 1 1 calc R
H22C H 0.1595 -0.0220 0.7106 0.035 Uiso 1 1 calc R
C23 C 0.30122(19) 0.02977(16) 0.80126(16) 0.0211(6) Uani 1 1 d .
H23A H 0.2510 -0.0008 0.8036 0.025 Uiso 1 1 calc R
C24 C 0.3732(2) -0.02323(18) 0.80187(19) 0.0276(7) Uani 1 1 d .
H24A H 0.3692 -0.0568 0.7603 0.041 Uiso 1 1 calc R
H24B H 0.3728 -0.0518 0.8471 0.041 Uiso 1 1 calc R
H24C H 0.4236 0.0050 0.7986 0.041 Uiso 1 1 calc R
C25 C 0.3021(2) 0.07882(18) 0.86844(18) 0.0276(7) Uani 1 1 d .
H25A H 0.3510 0.1093 0.8682 0.041 Uiso 1 1 calc R
H25B H 0.3016 0.0480 0.9122 0.041 Uiso 1 1 calc R
H25C H 0.2542 0.1107 0.8682 0.041 Uiso 1 1 calc R
C26 C 0.18461(17) 0.08405(16) 0.56509(16) 0.0211(6) Uani 1 1 d .
H26A H 0.1984 0.0345 0.5447 0.025 Uiso 1 1 calc R
C27 C 0.1960(2) 0.14212(18) 0.50592(17) 0.0271(7) Uani 1 1 d .
H27A H 0.1731 0.1891 0.5223 0.041 Uiso 1 1 calc R
H27B H 0.1685 0.1261 0.4614 0.041 Uiso 1 1 calc R
H27C H 0.2539 0.1484 0.4960 0.041 Uiso 1 1 calc R
C28 C 0.09557(18) 0.08408(18) 0.58818(19) 0.0278(7) Uani 1 1 d .
H28A H 0.0867 0.0456 0.6248 0.042 Uiso 1 1 calc R
H28B H 0.0614 0.0744 0.5457 0.042 Uiso 1 1 calc R
H28C H 0.0816 0.1323 0.6088 0.042 Uiso 1 1 calc R
C29 C 0.44839(18) 0.16911(15) 0.76653(15) 0.0188(5) Uani 1 1 d .
H29A H 0.4188 0.1937 0.8058 0.028 Uiso 1 1 calc R
H29B H 0.4985 0.1961 0.7565 0.028 Uiso 1 1 calc R
H29C H 0.4615 0.1185 0.7812 0.028 Uiso 1 1 calc R

loop_
_atom_site_aniso_label
_atom_site_aniso_U_11
_atom_site_aniso_U_22
_atom_site_aniso_U_33
_atom_site_aniso_U_23
_atom_site_aniso_U_13
_atom_site_aniso_U_12
U1 0.01203(5) 0.01128(5) 0.01168(5) -0.00080(3) 0.00000(3) 0.00043(3)
N1 0.0187(11) 0.0166(11) 0.0159(11) 0.0032(9) 0.0016(9) -0.0009(9)
N2 0.0146(11) 0.0172(11) 0.0184(11) -0.0026(9) -0.0020(9) -0.0004(9)
C1 0.0153(12) 0.0198(13) 0.0154(12) -0.0017(11) 0.0018(10) 0.0026(10)
C2 0.0157(12) 0.0201(13) 0.0167(13) -0.0007(10) 0.0024(10) 0.0020(10)
C3 0.0199(13) 0.0250(14) 0.0138(12) -0.0011(11) 0.0021(11) 0.0063(11)
C4 0.0177(13) 0.0254(14) 0.0149(13) -0.0063(11) 0.0005(11) 0.0055(11)
C5 0.0150(12) 0.0178(13) 0.0209(14) -0.0047(11) 0.0014(11) 0.0031(10)
C6 0.0215(14) 0.0264(15) 0.0191(14) -0.0017(12) -0.0027(12) 0.0081(11)
C7 0.0207(15) 0.0247(15) 0.0321(17) -0.0013(13) 0.0044(12) -0.0025(12)
C8 0.0395(18) 0.0316(17) 0.0172(14) 0.0045(13) 0.0070(13) 0.0124(14)
C9 0.0236(15) 0.0427(19) 0.0245(16) -0.0157(15) -0.0041(13) 0.0072(13)
C10 0.0236(15) 0.0184(14) 0.0336(17) -0.0047(13) 0.0043(13) 0.0007(11)
C11 0.0176(13) 0.0145(12) 0.0170(13) -0.0015(10) 0.0017(10) 0.0019(10)
C12 0.0209(14) 0.0125(12) 0.0232(15) -0.0017(11) -0.0033(11) 0.0027(10)
C13 0.0182(13) 0.0159(13) 0.0214(14) 0.0016(11) 0.0024(11) 0.0017(10)
C14 0.0222(14) 0.0141(12) 0.0174(13) -0.0011(10) -0.0016(11) 0.0016(10)
C15 0.0140(12) 0.0133(12) 0.0202(13) -0.0026(10) -0.0011(10) 0.0010(9)
C16 0.0292(16) 0.0272(15) 0.0175(14) -0.0017(12) 0.0051(12) 0.0058(12)
C17 0.0255(16) 0.0174(14) 0.0359(17) -0.0053(13) -0.0106(14) -0.0017(11)
C18 0.0270(16) 0.0164(13) 0.0370(18) 0.0029(13) 0.0109(14) -0.0009(12)
C19 0.0364(18) 0.0246(15) 0.0200(14) 0.0027(12) -0.0050(13) 0.0030(13)
C20 0.0165(13) 0.0244(15) 0.0315(16) -0.0049(13) 0.0020(12) 0.0002(11)
C21 0.0152(13) 0.0156(13) 0.0213(14) -0.0032(11) 0.0038(11) 0.0013(10)
C22 0.0232(15) 0.0178(13) 0.0282(15) -0.0004(12) 0.0022(12) -0.0019(11)
C23 0.0257(15) 0.0192(13) 0.0184(14) 0.0043(11) 0.0038(11) -0.0001(11)
C24 0.0314(17) 0.0254(15) 0.0258(16) 0.0068(13) 0.0046(13) 0.0058(12)
C25 0.0340(17) 0.0286(16) 0.0203(15) 0.0040(13) 0.0021(13) 0.0025(13)
C26 0.0173(13) 0.0234(14) 0.0225(14) -0.0071(12) -0.0036(11) -0.0003(11)
C27 0.0290(16) 0.0294(16) 0.0231(15) -0.0040(13) -0.0081(13) 0.0031(13)
C28 0.0159(14) 0.0323(17) 0.0352(18) -0.0079(14) -0.0059(13) -0.0003(12)
C29 0.0194(13) 0.0208(13) 0.0161(13) -0.0010(11) -0.0039(10) 0.0015(11)

loop_
_atom_type_symbol
_atom_type_description
_atom_type_scat_dispersion_real
_atom_type_scat_dispersion_imag
_atom_type_scat_source
C C 0.0033 0.0016 'International Tables Vol C Tables 4.2.6.8 and 6.1.1.4'
H H 0.0000 0.0000 'International Tables Vol C Tables 4.2.6.8 and 6.1.1.4'
N N 0.0061 0.0033 'International Tables Vol C Tables 4.2.6.8 and 6.1.1.4'
U U -9.6767 9.6646 'International Tables Vol C Tables 4.2.6.8 and 6.1.1.4'

loop_
_geom_angle_atom_site_label_1
_geom_angle_atom_site_label_2
_geom_angle_atom_site_label_3
_geom_angle
Cnt1 U1 N1 110.9
Cnt1 U1 N2 103.0
Cnt1 U1 C21 103.5
Cnt1 U1 C29 95.8
Cnt2 U1 N1 118.2
Cnt2 U1 N2 104.8
Cnt2 U1 C21 119.6
Cnt2 U1 C29 94.1
Cnt1 U1 Cnt2 130.9
C29 U1 N2 132.74(9)
C29 U1 N1 78.32(9)
N2 U1 N1 54.52(8)
C29 U1 C2 81.40(9)
N2 U1 C2 128.04(8)
N1 U1 C2 127.84(8)
C29 U1 C11 77.62(9)
N2 U1 C11 101.74(8)
N1 U1 C11 95.25(8)
C2 U1 C11 126.26(8)
C29 U1 C15 106.98(9)
N2 U1 C15 79.92(8)
N1 U1 C15 98.44(8)
C2 U1 C15 133.49(8)
C11 U1 C15 29.49(8)
C29 U1 C3 111.05(10)
N2 U1 C3 103.92(8)
N1 U1 C3 132.70(8)
C2 U1 C3 29.65(8)
C11 U1 C3 131.90(8)
C15 U1 C3 120.37(8)
C29 U1 C1 71.25(9)
N2 U1 C1 114.62(8)
N1 U1 C1 98.34(8)
C2 U1 C1 29.50(8)
C11 U1 C1 142.50(8)
C15 U1 C1 162.34(8)
C3 U1 C1 48.54(8)
C29 U1 C12 70.66(9)
N2 U1 C12 128.09(8)
N1 U1 C12 120.07(8)
C2 U1 C12 96.82(8)
C11 U1 C12 29.48(8)
C15 U1 C12 48.42(8)
C3 U1 C12 106.29(9)
C1 U1 C12 117.09(8)
C29 U1 C5 94.28(9)
N2 U1 C5 85.76(8)
N1 U1 C5 85.71(8)
C2 U1 C5 48.56(8)
C11 U1 C5 171.43(8)
C15 U1 C5 158.73(8)
C3 U1 C5 48.38(8)
C1 U1 C5 29.30(8)
C12 U1 C5 144.78(8)
C29 U1 C4 119.33(9)
N2 U1 C4 79.69(8)
N1 U1 C4 104.67(8)
C2 U1 C4 48.43(8)
C11 U1 C4 155.85(8)
C15 U1 C4 131.25(8)
C3 U1 C4 29.23(8)
C1 U1 C4 48.15(8)
C12 U1 C4 135.16(9)
C5 U1 C4 29.12(8)
C29 U1 C14 118.50(9)
N2 U1 C14 90.53(8)
N1 U1 C14 125.77(8)
C2 U1 C14 106.17(8)
C11 U1 C14 48.21(8)
C15 U1 C14 29.16(8)
C3 U1 C14 91.53(8)
C1 U1 C14 135.57(8)
C12 U1 C14 47.95(8)
C5 U1 C14 136.80(8)
C4 U1 C14 107.98(8)
C29 U1 C13 95.48(9)
N2 U1 C13 119.54(8)
N1 U1 C13 143.14(8)
C2 U1 C13 86.01(8)
C11 U1 C13 48.26(8)
C15 U1 C13 48.19(8)
C3 U1 C13 83.65(8)
C1 U1 C13 114.16(8)
C12 U1 C13 29.03(9)
C5 U1 C13 131.14(8)
C4 U1 C13 109.80(9)
C14 U1 C13 29.03(8)
C29 U1 C21 105.65(9)
N2 U1 C21 27.90(8)
N1 U1 C21 27.67(8)
C2 U1 C21 128.15(8)
C11 U1 C21 105.11(8)
C15 U1 C21 94.38(8)
C3 U1 C21 116.48(8)
C1 U1 C21 103.04(8)
C12 U1 C21 134.47(8)
C5 U1 C21 79.59(8)
C4 U1 C21 87.51(8)
C14 U1 C21 113.73(8)
C13 U1 C21 141.55(8)
C21 N1 C23 118.2(2)
C21 N1 U1 93.37(17)
C23 N1 U1 145.82(19)
C21 N2 C26 120.0(2)
C21 N2 U1 93.49(17)
C26 N2 U1 142.93(19)
C2 C1 C5 108.1(2)
C2 C1 C6 124.7(3)
C5 C1 C6 126.1(3)
C2 C1 U1 74.18(15)
C5 C1 U1 76.06(15)
C6 C1 U1 125.23(19)
C1 C2 C3 108.0(2)
C1 C2 C7 124.1(3)
C3 C2 C7 127.3(3)
C1 C2 U1 76.32(16)
C3 C2 U1 76.22(16)
C7 C2 U1 120.64(19)
C4 C3 C2 107.6(2)
C4 C3 C8 125.0(3)
C2 C3 C8 126.5(3)
C4 C3 U1 76.30(16)
C2 C3 U1 74.13(16)
C8 C3 U1 124.14(19)
C5 C4 C3 108.5(2)
C5 C4 C9 123.0(3)
C3 C4 C9 126.4(3)
C5 C4 U1 75.26(16)
C3 C4 U1 74.47(16)
C9 C4 U1 129.55(19)
C4 C5 C1 107.8(3)
C4 C5 C10 123.6(3)
C1 C5 C10 127.6(3)
C4 C5 U1 75.62(15)
C1 C5 U1 74.64(15)
C10 C5 U1 124.95(18)
C15 C11 C12 108.1(2)
C15 C11 C16 125.0(3)
C12 C11 C16 126.3(3)
C15 C11 U1 75.90(15)
C12 C11 U1 76.61(16)
C16 C11 U1 120.55(19)
C13 C12 C11 108.1(2)
C13 C12 C17 124.3(3)
C11 C12 C17 126.5(3)
C13 C12 U1 76.67(16)
C11 C12 U1 73.91(16)
C17 C12 U1 125.38(19)
C12 C13 C14 107.8(3)
C12 C13 C18 124.8(3)
C14 C13 C18 125.5(3)
C12 C13 U1 74.30(15)
C14 C13 U1 75.27(16)
C18 C13 U1 128.89(19)
C15 C14 C13 108.2(3)
C15 C14 C19 126.7(3)
C13 C14 C19 123.3(3)
C15 C14 U1 73.74(16)
C13 C14 U1 75.70(16)
C19 C14 U1 128.68(19)
C14 C15 C11 107.9(2)
C14 C15 C20 127.7(3)
C11 C15 C20 123.8(3)
C14 C15 U1 77.10(16)
C11 C15 U1 74.61(15)
C20 C15 U1 120.91(19)
N1 C21 N2 114.3(2)
N1 C21 C22 122.6(3)
N2 C21 C22 123.0(3)
N1 C21 U1 58.96(14)
N2 C21 U1 58.61(14)
C22 C21 U1 160.0(2)
N1 C23 C25 110.3(2)
N1 C23 C24 113.6(2)
C25 C23 C24 110.7(3)
N2 C26 C27 108.9(2)
N2 C26 C28 112.7(2)
C27 C26 C28 108.4(3)

loop_
_geom_bond_atom_site_label_1
_geom_bond_atom_site_label_2
_geom_bond_distance
U1 Cnt1 2.527
U1 Cnt2 2.538
U1 C29 2.442(3)
U1 N2 2.453(2)
U1 N1 2.461(2)
U1 C2 2.770(3)
U1 C11 2.776(3)
U1 C15 2.792(3)
U1 C3 2.797(3)
U1 C1 2.797(3)
U1 C12 2.810(3)
U1 C5 2.816(3)
U1 C4 2.820(3)
U1 C14 2.835(3)
U1 C13 2.841(3)
U1 C21 2.868(3)
N1 C21 1.334(4)
N1 C23 1.479(4)
N2 C21 1.345(4)
N2 C26 1.473(4)
C1 C2 1.418(4)
C1 C5 1.420(4)
C1 C6 1.511(4)
C2 C3 1.425(4)
C2 C7 1.507(4)
C3 C4 1.417(4)
C3 C8 1.505(4)
C4 C5 1.417(4)
C4 C9 1.500(4)
C5 C10 1.506(4)
C11 C15 1.417(4)
C11 C12 1.422(4)
C11 C16 1.505(4)
C12 C13 1.417(4)
C12 C17 1.513(4)
C13 C14 1.423(4)
C13 C18 1.506(4)
C14 C15 1.417(4)
C14 C19 1.512(4)
C15 C20 1.504(4)
C21 C22 1.511(4)
C23 C25 1.522(4)
C23 C24 1.529(4)
C26 C27 1.526(4)
C26 C28 1.532(4)

loop_
_geom_torsion_atom_site_label_1
_geom_torsion_atom_site_label_2
_geom_torsion_atom_site_label_3
_geom_torsion_atom_site_label_4
_geom_torsion
C29 U1 N1 C21 -170.98(18)
N2 U1 N1 C21 12.15(15)
C2 U1 N1 C21 -101.72(17)
C11 U1 N1 C21 112.84(16)
C15 U1 N1 C21 83.30(17)
C3 U1 N1 C21 -63.0(2)
C1 U1 N1 C21 -102.21(17)
C12 U1 N1 C21 129.72(16)
C5 U1 N1 C21 -75.70(17)
C4 U1 N1 C21 -53.40(17)
C14 U1 N1 C21 72.18(18)
C13 U1 N1 C21 105.51(19)
C29 U1 N1 C23 -12.5(3)
N2 U1 N1 C23 170.6(4)
C2 U1 N1 C23 56.8(3)
C11 U1 N1 C23 -88.7(3)
C15 U1 N1 C23 -118.2(3)
C3 U1 N1 C23 95.4(3)
C1 U1 N1 C23 56.3(3)
C12 U1 N1 C23 -71.8(3)
C5 U1 N1 C23 82.8(3)
C4 U1 N1 C23 105.1(3)
C14 U1 N1 C23 -129.3(3)
C13 U1 N1 C23 -96.0(3)
C21 U1 N1 C23 158.5(4)
C29 U1 N2 C21 -16.2(2)
N1 U1 N2 C21 -12.06(15)
C2 U1 N2 C21 101.45(18)
C11 U1 N2 C21 -100.15(17)
C15 U1 N2 C21 -120.10(18)
C3 U1 N2 C21 120.89(17)
C1 U1 N2 C21 70.44(18)
C12 U1 N2 C21 -114.94(17)
C5 U1 N2 C21 75.69(17)
C4 U1 N2 C21 104.42(17)
C14 U1 N2 C21 -147.40(17)
C13 U1 N2 C21 -148.56(16)
C29 U1 N2 C26 -171.9(3)
N1 U1 N2 C26 -167.7(3)
C2 U1 N2 C26 -54.2(3)
C11 U1 N2 C26 104.2(3)
C15 U1 N2 C26 84.3(3)
C3 U1 N2 C26 -34.7(3)
C1 U1 N2 C26 -85.2(3)
C12 U1 N2 C26 89.4(3)
C5 U1 N2 C26 -79.9(3)
C4 U1 N2 C26 -51.2(3)
C14 U1 N2 C26 57.0(3)
C13 U1 N2 C26 55.8(3)
C21 U1 N2 C26 -155.6(4)
C29 U1 C1 C2 -106.21(18)
N2 U1 C1 C2 124.53(16)
N1 U1 C1 C2 179.21(16)
C11 U1 C1 C2 -70.7(2)
C15 U1 C1 C2 -19.0(4)
C3 U1 C1 C2 37.49(16)
C12 U1 C1 C2 -50.71(19)
C5 U1 C1 C2 113.8(2)
C4 U1 C1 C2 76.95(18)
C14 U1 C1 C2 5.7(2)
C13 U1 C1 C2 -18.60(19)
C21 U1 C1 C2 151.44(16)
C29 U1 C1 C5 140.00(19)
N2 U1 C1 C5 10.73(19)
N1 U1 C1 C5 65.42(17)
C2 U1 C1 C5 -113.8(2)
C11 U1 C1 C5 175.49(16)
C15 U1 C1 C5 -132.8(3)
C3 U1 C1 C5 -76.31(18)
C12 U1 C1 C5 -164.51(16)
C4 U1 C1 C5 -36.84(16)
C14 U1 C1 C5 -108.07(18)
C13 U1 C1 C5 -132.39(17)
C21 U1 C1 C5 37.65(18)
C29 U1 C1 C6 15.4(2)
N2 U1 C1 C6 -113.8(2)
N1 U1 C1 C6 -59.1(2)
C2 U1 C1 C6 121.7(3)
C11 U1 C1 C6 50.9(3)
C15 U1 C1 C6 102.6(3)
C3 U1 C1 C6 159.1(3)
C12 U1 C1 C6 70.9(2)
C5 U1 C1 C6 -124.5(3)
C4 U1 C1 C6 -161.4(3)
C14 U1 C1 C6 127.4(2)
C13 U1 C1 C6 103.1(2)
C21 U1 C1 C6 -86.9(2)
C5 C1 C2 C3 -1.2(3)
C6 C1 C2 C3 167.5(3)
U1 C1 C2 C3 -70.32(19)
C5 C1 C2 C7 -172.9(3)
C6 C1 C2 C7 -4.3(4)
U1 C1 C2 C7 118.0(3)
C5 C1 C2 U1 69.14(19)
C6 C1 C2 U1 -122.2(3)
C29 U1 C2 C1 66.87(17)
N2 U1 C2 C1 -72.00(19)
N1 U1 C2 C1 -1.0(2)
C11 U1 C2 C1 134.54(16)
C15 U1 C2 C1 172.16(15)
C3 U1 C2 C1 -112.8(2)
C12 U1 C2 C1 136.05(17)
C5 U1 C2 C1 -36.68(15)
C4 U1 C2 C1 -75.91(17)
C14 U1 C2 C1 -175.83(16)
C13 U1 C2 C1 163.04(17)
C21 U1 C2 C1 -36.3(2)
C29 U1 C2 C3 179.65(18)
N2 U1 C2 C3 40.8(2)
N1 U1 C2 C3 111.79(17)
C11 U1 C2 C3 -112.68(17)
C15 U1 C2 C3 -75.06(19)
C1 U1 C2 C3 112.8(2)
C12 U1 C2 C3 -111.17(17)
C5 U1 C2 C3 76.10(18)
C4 U1 C2 C3 36.87(16)
C14 U1 C2 C3 -63.05(17)
C13 U1 C2 C3 -84.18(17)
C21 U1 C2 C3 76.46(19)
C29 U1 C2 C7 -54.9(2)
N2 U1 C2 C7 166.2(2)
N1 U1 C2 C7 -122.8(2)
C11 U1 C2 C7 12.7(3)
C15 U1 C2 C7 50.4(3)
C3 U1 C2 C7 125.4(3)
C1 U1 C2 C7 -121.8(3)
C12 U1 C2 C7 14.3(2)
C5 U1 C2 C7 -158.5(3)
C4 U1 C2 C7 162.3(3)
C14 U1 C2 C7 62.4(2)
C13 U1 C2 C7 41.2(2)
C21 U1 C2 C7 -158.1(2)
C1 C2 C3 C4 0.8(3)
C7 C2 C3 C4 172.2(3)
U1 C2 C3 C4 -69.60(19)
C1 C2 C3 C8 -168.6(3)
C7 C2 C3 C8 2.8(5)
U1 C2 C3 C8 121.0(3)
C1 C2 C3 U1 70.39(19)
C7 C2 C3 U1 -118.2(3)
C29 U1 C3 C4 112.79(17)
N2 U1 C3 C4 -34.84(17)
N1 U1 C3 C4 19.4(2)
C2 U1 C3 C4 113.2(2)
C11 U1 C3 C4 -155.12(15)
C15 U1 C3 C4 -121.19(16)
C1 U1 C3 C4 75.87(17)
C12 U1 C3 C4 -172.12(16)
C5 U1 C3 C4 36.37(15)
C14 U1 C3 C4 -125.77(17)
C13 U1 C3 C4 -153.76(17)
C21 U1 C3 C4 -8.19(19)
C29 U1 C3 C2 -0.37(19)
N2 U1 C3 C2 -148.00(16)
N1 U1 C3 C2 -93.80(18)
C11 U1 C3 C2 91.73(18)
C15 U1 C3 C2 125.66(16)
C1 U1 C3 C2 -37.29(15)
C12 U1 C3 C2 74.73(17)
C5 U1 C3 C2 -76.79(17)
C4 U1 C3 C2 -113.2(2)
C14 U1 C3 C2 121.08(17)
C13 U1 C3 C2 93.08(17)
C21 U1 C3 C2 -121.34(16)
C29 U1 C3 C8 -124.0(3)
N2 U1 C3 C8 88.4(3)
N1 U1 C3 C8 142.6(2)
C2 U1 C3 C8 -123.6(3)
C11 U1 C3 C8 -31.9(3)
C15 U1 C3 C8 2.0(3)
C1 U1 C3 C8 -160.9(3)
C12 U1 C3 C8 -48.9(3)
C5 U1 C3 C8 159.6(3)
C4 U1 C3 C8 123.2(3)
C14 U1 C3 C8 -2.6(3)
C13 U1 C3 C8 -30.6(3)
C21 U1 C3 C8 115.0(3)
C2 C3 C4 C5 -0.1(3)
C8 C3 C4 C5 169.5(3)
U1 C3 C4 C5 -68.21(19)
C2 C3 C4 C9 -163.8(3)
C8 C3 C4 C9 5.7(5)
U1 C3 C4 C9 128.0(3)
C2 C3 C4 U1 68.12(19)
C8 C3 C4 U1 -122.3(3)
C29 U1 C4 C5 33.6(2)
N2 U1 C4 C5 -99.92(17)
N1 U1 C4 C5 -51.03(18)
C2 U1 C4 C5 76.96(17)
C11 U1 C4 C5 164.35(19)
C15 U1 C4 C5 -166.58(15)
C3 U1 C4 C5 114.4(2)
C1 U1 C4 C5 37.08(16)
C12 U1 C4 C5 125.15(17)
C14 U1 C4 C5 172.90(16)
C13 U1 C4 C5 142.23(16)
C21 U1 C4 C5 -72.94(17)
C29 U1 C4 C3 -80.75(19)
N2 U1 C4 C3 145.69(17)
N1 U1 C4 C3 -165.42(16)
C2 U1 C4 C3 -37.44(16)
C11 U1 C4 C3 50.0(3)
C15 U1 C4 C3 79.03(19)
C1 U1 C4 C3 -77.31(18)
C12 U1 C4 C3 10.8(2)
C5 U1 C4 C3 -114.4(2)
C14 U1 C4 C3 58.51(18)
C13 U1 C4 C3 27.84(18)
C21 U1 C4 C3 172.67(17)
C29 U1 C4 C9 154.6(3)
N2 U1 C4 C9 21.0(3)
N1 U1 C4 C9 69.9(3)
C2 U1 C4 C9 -162.1(3)
C11 U1 C4 C9 -74.7(4)
C15 U1 C4 C9 -45.6(3)
C3 U1 C4 C9 -124.7(4)
C1 U1 C4 C9 158.0(3)
C12 U1 C4 C9 -113.9(3)
C5 U1 C4 C9 120.9(4)
C14 U1 C4 C9 -66.2(3)
C13 U1 C4 C9 -96.8(3)
C21 U1 C4 C9 48.0(3)
C3 C4 C5 C1 -0.6(3)
C9 C4 C5 C1 163.8(3)
U1 C4 C5 C1 -68.32(19)
C3 C4 C5 C10 -169.7(3)
C9 C4 C5 C10 -5.2(4)
U1 C4 C5 C10 122.7(3)
C3 C4 C5 U1 67.68(19)
C9 C4 C5 U1 -127.9(3)
C2 C1 C5 C4 1.1(3)
C6 C1 C5 C4 -167.3(3)
U1 C1 C5 C4 68.98(19)
C2 C1 C5 C10 169.6(3)
C6 C1 C5 C10 1.1(5)
U1 C1 C5 C10 -122.6(3)
C2 C1 C5 U1 -67.86(19)
C6 C1 C5 U1 123.7(3)
C29 U1 C5 C4 -151.03(17)
N2 U1 C5 C4 76.36(17)
N1 U1 C5 C4 131.05(17)
C2 U1 C5 C4 -76.47(18)
C11 U1 C5 C4 -132.2(5)
C15 U1 C5 C4 28.8(3)
C3 U1 C5 C4 -36.50(16)
C1 U1 C5 C4 -113.4(2)
C12 U1 C5 C4 -89.1(2)
C14 U1 C5 C4 -9.9(2)
C13 U1 C5 C4 -49.9(2)
C21 U1 C5 C4 103.82(17)
C29 U1 C5 C1 -37.62(18)
N2 U1 C5 C1 -170.22(18)
N1 U1 C5 C1 -115.54(17)
C2 U1 C5 C1 36.94(16)
C11 U1 C5 C1 -18.8(6)
C15 U1 C5 C1 142.2(2)
C3 U1 C5 C1 76.91(18)
C12 U1 C5 C1 24.4(2)
C4 U1 C5 C1 113.4(2)
C14 U1 C5 C1 103.52(18)
C13 U1 C5 C1 63.5(2)
C21 U1 C5 C1 -142.77(18)
C29 U1 C5 C10 87.8(2)
N2 U1 C5 C10 -44.8(2)
N1 U1 C5 C10 9.9(2)
C2 U1 C5 C10 162.4(3)
C11 U1 C5 C10 106.7(6)
C15 U1 C5 C10 -92.4(3)
C3 U1 C5 C10 -157.7(3)
C1 U1 C5 C10 125.4(3)
C12 U1 C5 C10 149.8(2)
C4 U1 C5 C10 -121.2(3)
C14 U1 C5 C10 -131.1(2)
C13 U1 C5 C10 -171.1(2)
C21 U1 C5 C10 -17.4(2)
C29 U1 C11 C15 -174.66(18)
N2 U1 C11 C15 -43.04(17)
N1 U1 C11 C15 -97.86(16)
C2 U1 C11 C15 115.89(17)
C3 U1 C11 C15 78.07(19)
C1 U1 C11 C15 151.09(16)
C12 U1 C11 C15 112.8(2)
C5 U1 C11 C15 166.1(5)
C4 U1 C11 C15 47.9(3)
C14 U1 C11 C15 36.98(16)
C13 U1 C11 C15 76.26(17)
C21 U1 C11 C15 -71.54(17)
C29 U1 C11 C12 72.50(17)
N2 U1 C11 C12 -155.89(17)
N1 U1 C11 C12 149.30(17)
C2 U1 C11 C12 3.0(2)
C15 U1 C11 C12 -112.8(2)
C3 U1 C11 C12 -34.8(2)
C1 U1 C11 C12 38.2(2)
C5 U1 C11 C12 53.2(6)
C4 U1 C11 C12 -64.9(3)
C14 U1 C11 C12 -75.86(18)
C13 U1 C11 C12 -36.58(16)
C21 U1 C11 C12 175.61(16)
C29 U1 C11 C16 -52.0(2)
N2 U1 C11 C16 79.6(2)
N1 U1 C11 C16 24.8(2)
C2 U1 C11 C16 -121.5(2)
C15 U1 C11 C16 122.6(3)
C3 U1 C11 C16 -159.3(2)
C1 U1 C11 C16 -86.3(3)
C12 U1 C11 C16 -124.5(3)
C5 U1 C11 C16 -71.3(6)
C4 U1 C11 C16 170.6(2)
C14 U1 C11 C16 159.6(3)
C13 U1 C11 C16 -161.1(3)
C21 U1 C11 C16 51.1(2)
C15 C11 C12 C13 -0.3(3)
C16 C11 C12 C13 -172.0(3)
U1 C11 C12 C13 69.73(19)
C15 C11 C12 C17 167.5(3)
C16 C11 C12 C17 -4.2(5)
U1 C11 C12 C17 -122.4(3)
C15 C11 C12 U1 -70.07(19)
C16 C11 C12 U1 118.3(3)
C29 U1 C12 C13 147.27(18)
N2 U1 C12 C13 -83.03(18)
N1 U1 C12 C13 -149.55(15)
C2 U1 C12 C13 68.90(17)
C11 U1 C12 C13 -113.6(2)
C15 U1 C12 C13 -76.23(17)
C3 U1 C12 C13 40.17(17)
C1 U1 C12 C13 91.47(17)
C5 U1 C12 C13 78.4(2)
C4 U1 C12 C13 34.7(2)
C14 U1 C12 C13 -36.76(15)
C21 U1 C12 C13 -119.51(17)
C29 U1 C12 C11 -99.16(18)
N2 U1 C12 C11 30.5(2)
N1 U1 C12 C11 -35.98(19)
C2 U1 C12 C11 -177.53(17)
C15 U1 C12 C11 37.34(16)
C3 U1 C12 C11 153.75(16)
C1 U1 C12 C11 -154.96(16)
C5 U1 C12 C11 -168.06(16)
C4 U1 C12 C11 148.30(16)
C14 U1 C12 C11 76.82(18)
C13 U1 C12 C11 113.6(2)
C21 U1 C12 C11 -5.9(2)
C29 U1 C12 C17 24.5(3)
N2 U1 C12 C17 154.2(2)
N1 U1 C12 C17 87.6(3)
C2 U1 C12 C17 -53.9(3)
C11 U1 C12 C17 123.6(3)
C15 U1 C12 C17 161.0(3)
C3 U1 C12 C17 -82.6(3)
C1 U1 C12 C17 -31.3(3)
C5 U1 C12 C17 -44.4(3)
C4 U1 C12 C17 -88.1(3)
C14 U1 C12 C17 -159.6(3)
C13 U1 C12 C17 -122.8(3)
C21 U1 C12 C17 117.7(3)
C11 C12 C13 C14 0.6(3)
C17 C12 C13 C14 -167.6(3)
U1 C12 C13 C14 68.43(19)
C11 C12 C13 C18 165.4(3)
C17 C12 C13 C18 -2.8(4)
U1 C12 C13 C18 -126.8(3)
C11 C12 C13 U1 -67.86(19)
C17 C12 C13 U1 124.0(3)
C29 U1 C13 C12 -30.83(17)
N2 U1 C13 C12 116.11(16)
N1 U1 C13 C12 47.0(2)
C2 U1 C13 C12 -111.78(17)
C11 U1 C13 C12 37.18(16)
C15 U1 C13 C12 77.10(18)
C3 U1 C13 C12 -141.46(17)
C1 U1 C13 C12 -102.73(17)
C5 U1 C13 C12 -131.41(16)
C4 U1 C13 C12 -154.72(16)
C14 U1 C13 C12 113.7(2)
C21 U1 C13 C12 93.0(2)
C29 U1 C13 C14 -144.54(17)
N2 U1 C13 C14 2.4(2)
N1 U1 C13 C14 -66.7(2)
C2 U1 C13 C14 134.51(18)
C11 U1 C13 C14 -76.53(18)
C15 U1 C13 C14 -36.61(16)
C3 U1 C13 C14 104.83(18)
C1 U1 C13 C14 143.56(16)
C12 U1 C13 C14 -113.7(2)
C5 U1 C13 C14 114.88(17)
C4 U1 C13 C14 91.56(17)
C21 U1 C13 C14 -20.7(2)
C29 U1 C13 C18 91.5(3)
N2 U1 C13 C18 -121.6(3)
N1 U1 C13 C18 169.3(2)
C2 U1 C13 C18 10.6(3)
C11 U1 C13 C18 159.5(3)
C15 U1 C13 C18 -160.6(3)
C3 U1 C13 C18 -19.1(3)
C1 U1 C13 C18 19.6(3)
C12 U1 C13 C18 122.3(3)
C5 U1 C13 C18 -9.1(3)
C4 U1 C13 C18 -32.4(3)
C14 U1 C13 C18 -124.0(4)
C21 U1 C13 C18 -144.7(2)
C12 C13 C14 C15 -0.6(3)
C18 C13 C14 C15 -165.2(3)
U1 C13 C14 C15 67.19(19)
C12 C13 C14 C19 165.0(3)
C18 C13 C14 C19 0.4(4)
U1 C13 C14 C19 -127.2(3)
C12 C13 C14 U1 -67.77(19)
C18 C13 C14 U1 127.6(3)
C29 U1 C14 C15 -73.10(18)
N2 U1 C14 C15 67.92(17)
N1 U1 C14 C15 23.1(2)
C2 U1 C14 C15 -161.96(16)
C11 U1 C14 C15 -37.43(15)
C3 U1 C14 C15 171.86(17)
C1 U1 C14 C15 -164.89(15)
C12 U1 C14 C15 -77.42(18)
C5 U1 C14 C15 152.29(15)
C4 U1 C14 C15 147.25(16)
C13 U1 C14 C15 -114.2(2)
C21 U1 C14 C15 51.93(18)
C29 U1 C14 C13 41.1(2)
N2 U1 C14 C13 -177.91(17)
N1 U1 C14 C13 137.22(17)
C2 U1 C14 C13 -47.79(18)
C11 U1 C14 C13 76.74(18)
C15 U1 C14 C13 114.2(2)
C3 U1 C14 C13 -73.97(18)
C1 U1 C14 C13 -50.7(2)
C12 U1 C14 C13 36.75(17)
C5 U1 C14 C13 -93.54(19)
C4 U1 C14 C13 -98.58(18)
C21 U1 C14 C13 166.10(16)
C29 U1 C14 C19 162.6(2)
N2 U1 C14 C19 -56.4(3)
N1 U1 C14 C19 -101.3(3)
C2 U1 C14 C19 73.7(3)
C11 U1 C14 C19 -161.8(3)
C15 U1 C14 C19 -124.3(3)
C3 U1 C14 C19 47.5(3)
C1 U1 C14 C19 70.8(3)
C12 U1 C14 C19 158.2(3)
C5 U1 C14 C19 28.0(3)
C4 U1 C14 C19 22.9(3)
C13 U1 C14 C19 121.5(3)
C21 U1 C14 C19 -72.4(3)
C13 C14 C15 C11 0.4(3)
C19 C14 C15 C11 -164.6(3)
U1 C14 C15 C11 68.88(19)
C13 C14 C15 C20 172.2(3)
C19 C14 C15 C20 7.2(5)
U1 C14 C15 C20 -119.3(3)
C13 C14 C15 U1 -68.50(19)
C19 C14 C15 U1 126.5(3)
C12 C11 C15 C14 0.0(3)
C16 C11 C15 C14 171.8(3)
U1 C11 C15 C14 -70.58(19)
C12 C11 C15 C20 -172.3(3)
C16 C11 C15 C20 -0.5(4)
U1 C11 C15 C20 117.2(3)
C12 C11 C15 U1 70.55(19)
C16 C11 C15 U1 -117.6(3)
C29 U1 C15 C14 118.45(17)
N2 U1 C15 C14 -109.75(17)
N1 U1 C15 C14 -161.26(16)
C2 U1 C15 C14 24.2(2)
C11 U1 C15 C14 113.0(2)
C3 U1 C15 C14 -9.44(19)
C1 U1 C15 C14 37.0(3)
C12 U1 C15 C14 75.67(18)
C5 U1 C15 C14 -61.3(3)
C4 U1 C15 C14 -43.2(2)
C13 U1 C15 C14 36.45(16)
C21 U1 C15 C14 -133.71(16)
C29 U1 C15 C11 5.46(18)
N2 U1 C15 C11 137.25(17)
N1 U1 C15 C11 85.74(16)
C2 U1 C15 C11 -88.80(18)
C3 U1 C15 C11 -122.43(16)
C1 U1 C15 C11 -76.0(3)
C12 U1 C15 C11 -37.32(16)
C5 U1 C15 C11 -174.3(2)
C4 U1 C15 C11 -156.18(15)
C14 U1 C15 C11 -113.0(2)
C13 U1 C15 C11 -76.54(17)
C21 U1 C15 C11 113.30(16)
C29 U1 C15 C20 -115.0(2)
N2 U1 C15 C20 16.7(2)
N1 U1 C15 C20 -34.8(2)
C2 U1 C15 C20 150.7(2)
C11 U1 C15 C20 -120.5(3)
C3 U1 C15 C20 117.1(2)
C1 U1 C15 C20 163.5(2)
C12 U1 C15 C20 -157.8(3)
C5 U1 C15 C20 65.2(3)
C4 U1 C15 C20 83.3(2)
C14 U1 C15 C20 126.5(3)
C13 U1 C15 C20 162.9(3)
C21 U1 C15 C20 -7.2(2)
C23 N1 C21 N2 173.5(2)
U1 N1 C21 N2 -20.1(2)
C23 N1 C21 C22 -10.0(4)
U1 N1 C21 C22 156.4(2)
C23 N1 C21 U1 -166.5(3)
C26 N2 C21 N1 -176.6(2)
U1 N2 C21 N1 20.1(2)
C26 N2 C21 C22 7.0(4)
U1 N2 C21 C22 -156.3(2)
C26 N2 C21 U1 163.3(3)
C29 U1 C21 N1 9.17(18)
N2 U1 C21 N1 -158.5(3)
C2 U1 C21 N1 100.47(17)
C11 U1 C21 N1 -71.91(17)
C15 U1 C21 N1 -99.84(17)
C3 U1 C21 N1 132.97(16)
C1 U1 C21 N1 83.05(17)
C12 U1 C21 N1 -68.9(2)
C5 U1 C21 N1 100.74(17)
C4 U1 C21 N1 128.97(17)
C14 U1 C21 N1 -122.46(16)
C13 U1 C21 N1 -111.66(19)
C29 U1 C21 N2 167.69(17)
N1 U1 C21 N2 158.5(3)
C2 U1 C21 N2 -101.02(18)
C11 U1 C21 N2 86.61(17)
C15 U1 C21 N2 58.68(17)
C3 U1 C21 N2 -68.52(18)
C1 U1 C21 N2 -118.43(17)
C12 U1 C21 N2 89.63(19)
C5 U1 C21 N2 -100.74(18)
C4 U1 C21 N2 -72.51(17)
C14 U1 C21 N2 36.05(19)
C13 U1 C21 N2 46.9(2)
C29 U1 C21 C22 -91.4(6)
N2 U1 C21 C22 100.9(7)
N1 U1 C21 C22 -100.6(7)
C2 U1 C21 C22 -0.1(7)
C11 U1 C21 C22 -172.5(6)
C15 U1 C21 C22 159.6(6)
C3 U1 C21 C22 32.4(6)
C1 U1 C21 C22 -17.5(6)
C12 U1 C21 C22 -169.5(6)
C5 U1 C21 C22 0.2(6)
C4 U1 C21 C22 28.4(6)
C14 U1 C21 C22 137.0(6)
C13 U1 C21 C22 147.8(6)
C21 N1 C23 C25 -138.7(3)
U1 N1 C23 C25 65.9(4)
C21 N1 C23 C24 96.3(3)
U1 N1 C23 C24 -59.2(4)
C21 N2 C26 C27 -172.6(3)
U1 N2 C26 C27 -21.0(4)
C21 N2 C26 C28 67.0(3)
U1 N2 C26 C28 -141.4(3)
